data_7716792
loop_
_publ_author_name
'Butrymowicz-Kubiak, A'
'Muzio&#x142;, T M'
'Kaczmarek-K&#x119;dziera, A'
'Jureddy, C. S.'
'Ma&#x107;kosz, K'
'Utke, I.'
'Szyma&#x144;ska, I B'

_publ_section_title
;
 New palladium(II) &#x3b2;-ketoesterates for focused electron beam induced
 deposition: synthesis, structures, and characterization.
;
_journal_issue 32
_journal_name_full 'Dalton transactions (Cambridge, England : 2003)'
_journal_page_first 13662
_journal_page_last 13677
_journal_paper_doi 10.1039/d4dt01287a
_journal_volume 53
_journal_year 2024
_chemical_formula_moiety '(Pd 2+), (C7 H11 O3 1-)2'
_chemical_formula_sum 'C14 H22 O6 Pd'
_chemical_formula_weight 392.71
_space_group_crystal_system monoclinic
_space_group_IT_number 14
_space_group_name_Hall '-P 2yn'
_space_group_name_H-M_alt 'P 1 21/n 1'
_symmetry_cell_setting monoclinic
_symmetry_Int_Tables_number 14
_symmetry_space_group_name_H-M 'P 1 21/n 1'
_atom_sites_solution_hydrogens geom
_audit_creation_method SHELXL-2018/1
_audit_update_record
;
2024-02-26 deposited with the CCDC.	2024-07-12 downloaded from the CCDC.
;
_cell_angle_alpha 90
_cell_angle_beta 93.392(2)
_cell_angle_gamma 90
_cell_formula_units_Z 2
_cell_length_a 4.35329(10)
_cell_length_b 10.3794(3)
_cell_length_c 17.7657(5)
_cell_measurement_reflns_used 2993
_cell_measurement_temperature 100(2)
_cell_measurement_theta_max 78.7010
_cell_measurement_theta_min 4.9360
_cell_volume 801.33(4)
_computing_cell_refinement 'CrysAlisPro 1.171.42.89a (Rigaku OD, 2023)'
_computing_data_collection 'CrysAlisPro 1.171.42.89a (Rigaku OD, 2023)'
_computing_data_reduction 'CrysAlisPro 1.171.42.89a (Rigaku OD, 2023)'
_computing_molecular_graphics 'Olex2 1.3 (Dolomanov, 2009)'
_computing_publication_material ciftab
_computing_structure_refinement 'SHELXL-2018/1 (Sheldrick, 2018)'
_computing_structure_solution 'Olex2 1.3 (Dolomanov, 2009)'
_diffrn_ambient_temperature 100(2)
_diffrn_detector_area_resol_mean 10.0000
_diffrn_measured_fraction_theta_full 0.986
_diffrn_measured_fraction_theta_max 0.977
_diffrn_measurement_device_type 'XtaLAB Synergy, Dualflex, HyPix'
_diffrn_measurement_method '\w scans'
_diffrn_radiation_probe x-ray
_diffrn_radiation_type CuK\a
_diffrn_radiation_wavelength 1.54184
_diffrn_reflns_av_R_equivalents 0.0387
_diffrn_reflns_av_unetI/netI 0.0333
_diffrn_reflns_Laue_measured_fraction_full 0.986
_diffrn_reflns_Laue_measured_fraction_max 0.977
_diffrn_reflns_limit_h_max 4
_diffrn_reflns_limit_h_min -5
_diffrn_reflns_limit_k_max 12
_diffrn_reflns_limit_k_min -12
_diffrn_reflns_limit_l_max 22
_diffrn_reflns_limit_l_min -17
_diffrn_reflns_number 5007
_diffrn_reflns_point_group_measured_fraction_full 0.986
_diffrn_reflns_point_group_measured_fraction_max 0.977
_diffrn_reflns_theta_full 67.684
_diffrn_reflns_theta_max 74.504
_diffrn_reflns_theta_min 4.937
_diffrn_source 'micro-focus sealed X-ray tube'
_diffrn_source_type 'PhotonJet (Cu) X-ray Source'
_exptl_absorpt_coefficient_mu 9.558
_exptl_absorpt_correction_T_max 0.942
_exptl_absorpt_correction_T_min 0.422
_exptl_absorpt_correction_type gaussian
_exptl_absorpt_process_details
;
CrysAlisPro 1.171.42.89a (Rigaku Oxford Diffraction, 2023)
Numerical absorption correction based on gaussian integration over
a multifaceted crystal model
Empirical absorption correction using spherical harmonics,
implemented in SCALE3 ABSPACK scaling algorithm.
;
_exptl_crystal_colour yellow
_exptl_crystal_density_diffrn 1.628
_exptl_crystal_description needle
_exptl_crystal_F_000 400
_exptl_crystal_size_max 0.130
_exptl_crystal_size_mid 0.040
_exptl_crystal_size_min 0.020
_refine_diff_density_max 0.980
_refine_diff_density_min -0.906
_refine_diff_density_rms 0.107
_refine_ls_extinction_method none
_refine_ls_goodness_of_fit_ref 1.112
_refine_ls_hydrogen_treatment constr
_refine_ls_matrix_type full
_refine_ls_number_parameters 100
_refine_ls_number_reflns 1605
_refine_ls_number_restraints 0
_refine_ls_restrained_S_all 1.112
_refine_ls_R_factor_all 0.0384
_refine_ls_R_factor_gt 0.0346
_refine_ls_shift/su_max 0.000
_refine_ls_shift/su_mean 0.000
_refine_ls_structure_factor_coef Fsqd
_refine_ls_weighting_details 'w=1/[\s^2^(Fo^2^)+(0.0641P)^2^+0.1273P] where P=(Fo^2^+2Fc^2^)/3'
_refine_ls_weighting_scheme calc
_refine_ls_wR_factor_gt 0.0948
_refine_ls_wR_factor_ref 0.0981
_reflns_Friedel_coverage 0.000
_reflns_number_gt 1404
_reflns_number_total 1605
_reflns_threshold_expression 'I > 2\s(I)'
_cod_data_source_file d4dt01287a3.cif
_cod_data_source_block nab22-3Dshape
_cod_depositor_comments 'Adding full bibliography for 7716790--7716792.cif.'
_cod_original_sg_symbol_H-M 'P 21/n'
_cod_database_code 7716792
_shelx_shelxl_version_number 2018/1
_shelx_space_group_comment
;
The symmetry employed for this shelxl refinement is uniquely defined
by the following loop, which should always be used as a source of
symmetry information in preference to the above space-group names.
They are only intended as comments.
;
_shelx_estimated_absorpt_t_min 0.370
_shelx_estimated_absorpt_t_max 0.832

loop_
_space_group_symop_operation_xyz
'x, y, z'
'-x+1/2, y+1/2, -z+1/2'
'-x, -y, -z'
'x-1/2, -y-1/2, z-1/2'

loop_
_atom_site_label
_atom_site_type_symbol
_atom_site_fract_x
_atom_site_fract_y
_atom_site_fract_z
_atom_site_U_iso_or_equiv
_atom_site_adp_type
_atom_site_occupancy
_atom_site_site_symmetry_order
_atom_site_calc_flag
_atom_site_refinement_flags_posn
_atom_site_refinement_flags_adp
_atom_site_refinement_flags_occupancy
_atom_site_disorder_assembly
_atom_site_disorder_group
Pd1 Pd 0.000000 0.500000 0.500000 0.02524(16) Uani 1 2 d S . P . .
C1 C 0.5896(8) 0.8236(3) 0.48580(17) 0.0347(6) Uani 1 1 d . . . . .
H1A H 0.748542 0.793745 0.453077 0.052 Uiso 1 1 calc R U . . .
H1B H 0.684515 0.876674 0.526457 0.052 Uiso 1 1 calc R U . . .
H1C H 0.436973 0.874896 0.456183 0.052 Uiso 1 1 calc R U . . .
O1 O 0.2373(4) 0.65426(19) 0.47275(10) 0.0295(4) Uani 1 1 d . . . . .
C2 C 0.4342(6) 0.7092(3) 0.51911(16) 0.0279(5) Uani 1 1 d . . . . .
C3 C 0.5119(6) 0.6739(3) 0.59272(15) 0.0302(6) Uani 1 1 d . . . . .
H3 H 0.657782 0.725966 0.620529 0.036 Uiso 1 1 calc R U . . .
C4 C 0.3920(6) 0.5665(3) 0.62994(14) 0.0274(5) Uani 1 1 d . . . . .
O4 O 0.1892(7) 0.48881(18) 0.60510(16) 0.0293(5) Uani 1 1 d . . . . .
O5 O 0.5123(4) 0.5498(2) 0.70038(10) 0.0303(4) Uani 1 1 d . . . . .
C5 C 0.3809(7) 0.4485(3) 0.74587(16) 0.0327(6) Uani 1 1 d . . . . .
H5 H 0.151699 0.448719 0.737435 0.039 Uiso 1 1 calc R U . . .
C6 C 0.4686(11) 0.4859(3) 0.8269(2) 0.0386(9) Uani 1 1 d . . . . .
H6A H 0.693189 0.485577 0.835117 0.058 Uiso 1 1 calc R U . . .
H6B H 0.379431 0.424044 0.861092 0.058 Uiso 1 1 calc R U . . .
H6C H 0.389817 0.572365 0.836771 0.058 Uiso 1 1 calc R U . . .
C7 C 0.5050(7) 0.3179(3) 0.72557(17) 0.0388(7) Uani 1 1 d . . . . .
H7A H 0.461051 0.301883 0.671638 0.058 Uiso 1 1 calc R U . . .
H7B H 0.406494 0.251143 0.754857 0.058 Uiso 1 1 calc R U . . .
H7C H 0.727908 0.315829 0.737047 0.058 Uiso 1 1 calc R U . . .

loop_
_atom_site_aniso_label
_atom_site_aniso_U_11
_atom_site_aniso_U_22
_atom_site_aniso_U_33
_atom_site_aniso_U_23
_atom_site_aniso_U_13
_atom_site_aniso_U_12
Pd1 0.0282(2) 0.0282(2) 0.0189(2) 0.00022(8) -0.00130(13) 0.00200(8)
C1 0.0458(14) 0.0272(15) 0.0304(14) -0.0001(11) -0.0040(12) -0.0004(13)
O1 0.0339(8) 0.0326(10) 0.0217(8) 0.0011(8) -0.0016(7) 0.0001(8)
C2 0.0324(11) 0.0266(13) 0.0247(12) -0.0036(11) 0.0009(11) 0.0049(11)
C3 0.0368(13) 0.0288(13) 0.0246(13) -0.0050(10) -0.0021(10) -0.0020(11)
C4 0.0324(12) 0.0278(13) 0.0216(12) -0.0041(10) -0.0006(10) 0.0060(11)
O4 0.0335(13) 0.0350(12) 0.0190(12) 0.0005(7) -0.0006(10) -0.0005(7)
O5 0.0388(10) 0.0321(11) 0.0195(9) 0.0005(8) -0.0029(7) -0.0018(9)
C5 0.0354(13) 0.0400(18) 0.0225(13) 0.0052(12) -0.0003(11) -0.0040(13)
C6 0.052(2) 0.0400(18) 0.0234(19) 0.0014(11) 0.0011(16) 0.0087(13)
C7 0.0529(16) 0.0337(15) 0.0291(14) 0.0028(11) -0.0039(12) -0.0068(13)

loop_
_atom_type_symbol
_atom_type_description
_atom_type_scat_dispersion_real
_atom_type_scat_dispersion_imag
_atom_type_scat_source
C C 0.0181 0.0091 'International Tables Vol C Tables 4.2.6.8 and 6.1.1.4'
H H 0.0000 0.0000 'International Tables Vol C Tables 4.2.6.8 and 6.1.1.4'
O O 0.0492 0.0322 'International Tables Vol C Tables 4.2.6.8 and 6.1.1.4'
Pd Pd 0.1215 3.9337 'International Tables Vol C Tables 4.2.6.8 and 6.1.1.4'

loop_
_geom_angle_atom_site_label_1
_geom_angle_atom_site_label_2
_geom_angle_atom_site_label_3
_geom_angle
_geom_angle_site_symmetry_1
_geom_angle_site_symmetry_3
_geom_angle_publ_flag
O1 Pd1 O1 180.00(9) 3_566 . ?
O1 Pd1 O4 85.23(8) 3_566 . ?
O1 Pd1 O4 94.77(8) . . ?
O1 Pd1 O4 94.78(8) 3_566 3_566 ?
O1 Pd1 O4 85.22(8) . 3_566 ?
O4 Pd1 O4 180.0 . 3_566 ?
C2 C1 H1A 109.5 . . ?
C2 C1 H1B 109.5 . . ?
H1A C1 H1B 109.5 . . ?
C2 C1 H1C 109.5 . . ?
H1A C1 H1C 109.5 . . ?
H1B C1 H1C 109.5 . . ?
C2 O1 Pd1 122.62(18) . . ?
O1 C2 C3 127.3(3) . . ?
O1 C2 C1 113.3(2) . . ?
C3 C2 C1 119.4(2) . . ?
C2 C3 C4 125.2(2) . . ?
C2 C3 H3 117.4 . . ?
C4 C3 H3 117.4 . . ?
O4 C4 O5 118.2(2) . . ?
O4 C4 C3 127.9(2) . . ?
O5 C4 C3 113.9(2) . . ?
C4 O4 Pd1 122.20(19) . . ?
C4 O5 C5 117.7(2) . . ?
O5 C5 C7 110.9(2) . . ?
O5 C5 C6 104.8(3) . . ?
C7 C5 C6 112.5(3) . . ?
O5 C5 H5 109.5 . . ?
C7 C5 H5 109.5 . . ?
C6 C5 H5 109.5 . . ?
C5 C6 H6A 109.5 . . ?
C5 C6 H6B 109.5 . . ?
H6A C6 H6B 109.5 . . ?
C5 C6 H6C 109.5 . . ?
H6A C6 H6C 109.5 . . ?
H6B C6 H6C 109.5 . . ?
C5 C7 H7A 109.5 . . ?
C5 C7 H7B 109.5 . . ?
H7A C7 H7B 109.5 . . ?
C5 C7 H7C 109.5 . . ?
H7A C7 H7C 109.5 . . ?
H7B C7 H7C 109.5 . . ?

loop_
_geom_bond_atom_site_label_1
_geom_bond_atom_site_label_2
_geom_bond_distance
_geom_bond_site_symmetry_2
_geom_bond_publ_flag
Pd1 O1 1.9811(19) 3_566 ?
Pd1 O1 1.9811(19) . ?
Pd1 O4 1.999(3) . ?
Pd1 O4 1.999(3) 3_566 ?
C1 C2 1.505(4) . ?
C1 H1A 0.9800 . ?
C1 H1B 0.9800 . ?
C1 H1C 0.9800 . ?
O1 C2 1.286(3) . ?
C2 C3 1.381(4) . ?
C3 C4 1.411(4) . ?
C3 H3 0.9500 . ?
C4 O4 1.256(4) . ?
C4 O5 1.339(3) . ?
O5 C5 1.463(4) . ?
C5 C7 1.511(4) . ?
C5 C6 1.518(5) . ?
C5 H5 1.0000 . ?
C6 H6A 0.9800 . ?
C6 H6B 0.9800 . ?
C6 H6C 0.9800 . ?
C7 H7A 0.9800 . ?
C7 H7B 0.9800 . ?
C7 H7C 0.9800 . ?

loop_
_geom_torsion_atom_site_label_1
_geom_torsion_atom_site_label_2
_geom_torsion_atom_site_label_3
_geom_torsion_atom_site_label_4
_geom_torsion
_geom_torsion_site_symmetry_1
_geom_torsion_site_symmetry_2
_geom_torsion_site_symmetry_3
_geom_torsion_site_symmetry_4
_geom_torsion_publ_flag
Pd1 O1 C2 C3 -0.5(4) . . . . ?
Pd1 O1 C2 C1 179.24(19) . . . . ?
O1 C2 C3 C4 1.9(5) . . . . ?
C1 C2 C3 C4 -177.8(3) . . . . ?
C2 C3 C4 O4 -3.2(5) . . . . ?
C2 C3 C4 O5 177.6(3) . . . . ?
O5 C4 O4 Pd1 -178.20(17) . . . . ?
C3 C4 O4 Pd1 2.7(4) . . . . ?
O4 C4 O5 C5 -5.0(4) . . . . ?
C3 C4 O5 C5 174.2(2) . . . . ?
C4 O5 C5 C7 79.8(3) . . . . ?
C4 O5 C5 C6 -158.6(3) . . . . ?
